data_4063895
loop_
_publ_author_name
'Benjamin, Sophie L.'
'Karagiannidis, Louise'
'Levason, William'
'Reid, Gillian'
'Rogers, Michael C.'

_publ_section_title
;
 Hybrid Dibismuthines and Distibines: Preparation and Properties of
 Antimony and Bismuth Oxygen, Sulfur, and Nitrogen Donor Ligands
;
_journal_issue 4
_journal_name_full Organometallics
_journal_page_first 895
_journal_paper_doi 10.1021/om1010148
_journal_volume 30
_journal_year 2011
_chemical_formula_moiety 'C28 H28 Bi2 O'
_chemical_formula_sum 'C28 H28 Bi2 O'
_chemical_formula_weight 798.46
_chemical_name_systematic
; 
 (oxydiethane-2,1-diyl)bis(diphenylbismuthine) 
;
_space_group_IT_number 2
_space_group_name_Hall '-P 1'
_symmetry_cell_setting triclinic
_symmetry_space_group_name_Hall '-P 1'
_symmetry_space_group_name_H-M 'P -1'
_atom_sites_solution_hydrogens geom
_atom_sites_solution_primary direct
_atom_sites_solution_secondary difmap
_audit_creation_date 2009-02-25
_audit_creation_method 'SHELXL-97 + hand edit'
_audit_update_record '2010-10-11  Added O1...Bi distances'
_cell_angle_alpha 81.788(10)
_cell_angle_beta 86.311(10)
_cell_angle_gamma 73.351(10)
_cell_formula_units_Z 2
_cell_length_a 8.0582(10)
_cell_length_b 10.6596(15)
_cell_length_c 15.370(2)
_cell_measurement_reflns_used 37952
_cell_measurement_temperature 120(2)
_cell_measurement_theta_max 27.48
_cell_measurement_theta_min 2.91
_cell_volume 1251.5(3)
_computing_structure_refinement 'SHELXL-97 (Sheldrick, 1997)'
_computing_structure_solution 'SHELXS-97 (Sheldrick, 1997)'
_diffrn_ambient_temperature 120(2)
_diffrn_measured_fraction_theta_full 0.989
_diffrn_measured_fraction_theta_max 0.989
_diffrn_measurement_device_type 'Bruker-Nonius 95mm CCD camera on \k-goniostat'
_diffrn_measurement_method '\f & \w scans'
_diffrn_radiation_monochromator '10cm confocal mirrors'
_diffrn_radiation_source 'Bruker-Nonius FR591 rotating anode'
_diffrn_radiation_type MoK\a
_diffrn_radiation_wavelength 0.71073
_diffrn_reflns_av_R_equivalents 0.0331
_diffrn_reflns_av_sigmaI/netI 0.0298
_diffrn_reflns_limit_h_max 10
_diffrn_reflns_limit_h_min -10
_diffrn_reflns_limit_k_max 13
_diffrn_reflns_limit_k_min -13
_diffrn_reflns_limit_l_max 19
_diffrn_reflns_limit_l_min -19
_diffrn_reflns_number 26661
_diffrn_reflns_theta_full 27.54
_diffrn_reflns_theta_max 27.54
_diffrn_reflns_theta_min 3.13
_diffrn_standards_number 0
_exptl_absorpt_coefficient_mu 14.058
_exptl_absorpt_correction_T_max 1.0000
_exptl_absorpt_correction_T_min 0.5209
_exptl_absorpt_correction_type multi-scan
_exptl_absorpt_process_details 'G.M. Sheldrick, (2007). SADABS. Version 2007/2. Bruker AXS Inc.'
_exptl_crystal_colour colourless
_exptl_crystal_density_diffrn 2.119
_exptl_crystal_density_method 'not measured'
_exptl_crystal_description block
_exptl_crystal_F_000 740
_exptl_crystal_size_max 0.10
_exptl_crystal_size_mid 0.08
_exptl_crystal_size_min 0.04
_refine_diff_density_max 1.797
_refine_diff_density_min -0.928
_refine_diff_density_rms 0.149
_refine_ls_extinction_method none
_refine_ls_goodness_of_fit_ref 1.134
_refine_ls_hydrogen_treatment constr
_refine_ls_matrix_type full
_refine_ls_number_parameters 280
_refine_ls_number_reflns 5713
_refine_ls_number_restraints 0
_refine_ls_restrained_S_all 1.134
_refine_ls_R_factor_all 0.0405
_refine_ls_R_factor_gt 0.0270
_refine_ls_shift/su_max 0.001
_refine_ls_shift/su_mean 0.000
_refine_ls_structure_factor_coef Fsqd
_refine_ls_weighting_details 'w=1/[\s^2^(Fo^2^)+(0.0000P)^2^+4.9259P] where P=(Fo^2^+2Fc^2^)/3'
_refine_ls_weighting_scheme calc
_refine_ls_wR_factor_gt 0.0476
_refine_ls_wR_factor_ref 0.0529
_reflns_number_gt 4721
_reflns_number_total 5713
_reflns_threshold_expression I>2sigma(I)
_cod_data_source_file om1010148_si_002.cif
_cod_data_source_block 09mj09
_cod_original_cell_volume 1251.6(3)
_cod_database_code 4063895

loop_
_symmetry_equiv_pos_as_xyz
'x, y, z'
'-x, -y, -z'

loop_
_atom_site_label
_atom_site_type_symbol
_atom_site_fract_x
_atom_site_fract_y
_atom_site_fract_z
_atom_site_U_iso_or_equiv
_atom_site_adp_type
_atom_site_occupancy
_atom_site_symmetry_multiplicity
_atom_site_calc_flag
_atom_site_refinement_flags
Bi1 Bi 0.73034(2) 0.914490(18) 0.348498(11) 0.02559(6) Uani 1 1 d .
Bi2 Bi 0.65498(2) 0.571902(18) 0.251225(12) 0.02826(6) Uani 1 1 d .
O1 O 0.9121(4) 0.6032(3) 0.3850(2) 0.0303(8) Uani 1 1 d .
C1 C 0.6453(6) 1.0940(5) 0.4197(3) 0.0263(10) Uani 1 1 d .
C2 C 0.6832(7) 1.0893(5) 0.5075(3) 0.0295(11) Uani 1 1 d .
H2 H 0.7510 1.0090 0.5381 0.035 Uiso 1 1 calc R
C3 C 0.6233(7) 1.2005(5) 0.5513(4) 0.0343(12) Uani 1 1 d .
H3 H 0.6484 1.1953 0.6115 0.041 Uiso 1 1 calc R
C4 C 0.5276(7) 1.3177(5) 0.5070(4) 0.0367(13) Uani 1 1 d .
H4 H 0.4874 1.3938 0.5364 0.044 Uiso 1 1 calc R
C5 C 0.4896(7) 1.3250(5) 0.4191(4) 0.0359(12) Uani 1 1 d .
H5 H 0.4242 1.4061 0.3885 0.043 Uiso 1 1 calc R
C6 C 0.5474(6) 1.2136(5) 0.3762(3) 0.0313(11) Uani 1 1 d .
H6 H 0.5198 1.2190 0.3163 0.038 Uiso 1 1 calc R
C7 C 0.9691(6) 0.9638(5) 0.2848(3) 0.0236(10) Uani 1 1 d .
C8 C 1.0605(6) 0.8903(5) 0.2196(3) 0.0276(11) Uani 1 1 d .
H8 H 1.0187 0.8233 0.2018 0.033 Uiso 1 1 calc R
C9 C 1.2115(7) 0.9133(5) 0.1806(3) 0.0332(12) Uani 1 1 d .
H9 H 1.2731 0.8620 0.1369 0.040 Uiso 1 1 calc R
C10 C 1.2707(7) 1.0118(5) 0.2059(4) 0.0353(12) Uani 1 1 d .
H10 H 1.3724 1.0294 0.1788 0.042 Uiso 1 1 calc R
C11 C 1.1831(7) 1.0841(5) 0.2701(4) 0.0327(12) Uani 1 1 d .
H11 H 1.2256 1.1508 0.2877 0.039 Uiso 1 1 calc R
C12 C 1.0325(7) 1.0609(5) 0.3098(3) 0.0292(11) Uani 1 1 d .
H12 H 0.9730 1.1117 0.3541 0.035 Uiso 1 1 calc R
C13 C 0.8937(7) 0.7860(5) 0.4613(3) 0.0295(11) Uani 1 1 d .
H13A H 0.9620 0.8365 0.4853 0.035 Uiso 1 1 calc R
H13B H 0.8174 0.7593 0.5091 0.035 Uiso 1 1 calc R
C14 C 1.0130(7) 0.6659(5) 0.4278(3) 0.0285(11) Uani 1 1 d .
H14A H 1.0996 0.6916 0.3858 0.034 Uiso 1 1 calc R
H14B H 1.0753 0.6042 0.4773 0.034 Uiso 1 1 calc R
C15 C 1.0176(7) 0.5008(5) 0.3392(3) 0.0306(11) Uani 1 1 d .
H15A H 1.1050 0.4387 0.3790 0.037 Uiso 1 1 calc R
H15B H 1.0792 0.5387 0.2891 0.037 Uiso 1 1 calc R
C16 C 0.9022(7) 0.4289(5) 0.3064(4) 0.0335(12) Uani 1 1 d .
H16A H 0.8731 0.3672 0.3555 0.040 Uiso 1 1 calc R
H16B H 0.9652 0.3765 0.2602 0.040 Uiso 1 1 calc R
C17 C 0.7872(6) 0.6719(5) 0.1400(3) 0.0268(10) Uani 1 1 d .
C18 C 0.9424(7) 0.6089(5) 0.1000(3) 0.0335(12) Uani 1 1 d .
H18 H 0.9992 0.5193 0.1204 0.040 Uiso 1 1 calc R
C19 C 1.0154(7) 0.6749(5) 0.0308(3) 0.0348(12) Uani 1 1 d .
H19 H 1.1205 0.6302 0.0034 0.042 Uiso 1 1 calc R
C20 C 0.9353(7) 0.8061(6) 0.0014(3) 0.0365(13) Uani 1 1 d .
H20 H 0.9855 0.8512 -0.0461 0.044 Uiso 1 1 calc R
C21 C 0.7823(7) 0.8719(5) 0.0411(3) 0.0343(12) Uani 1 1 d .
H21 H 0.7267 0.9619 0.0210 0.041 Uiso 1 1 calc R
C22 C 0.7107(6) 0.8040(5) 0.1110(3) 0.0289(11) Uani 1 1 d .
H22 H 0.6072 0.8495 0.1394 0.035 Uiso 1 1 calc R
C23 C 0.6027(7) 0.4259(5) 0.1712(3) 0.0276(11) Uani 1 1 d .
C24 C 0.7095(7) 0.2985(5) 0.1698(3) 0.0318(12) Uani 1 1 d .
H24 H 0.8151 0.2717 0.2004 0.038 Uiso 1 1 calc R
C25 C 0.6657(8) 0.2091(5) 0.1246(3) 0.0356(12) Uani 1 1 d .
H25 H 0.7412 0.1223 0.1248 0.043 Uiso 1 1 calc R
C26 C 0.5156(8) 0.2449(6) 0.0802(4) 0.0412(14) Uani 1 1 d .
H26 H 0.4867 0.1836 0.0489 0.049 Uiso 1 1 calc R
C27 C 0.4059(10) 0.3699(7) 0.0806(6) 0.073(3) Uani 1 1 d .
H27 H 0.3009 0.3958 0.0494 0.088 Uiso 1 1 calc R
C28 C 0.4496(9) 0.4592(7) 0.1274(5) 0.062(2) Uani 1 1 d .
H28 H 0.3715 0.5447 0.1288 0.075 Uiso 1 1 calc R

loop_
_atom_site_aniso_label
_atom_site_aniso_U_11
_atom_site_aniso_U_22
_atom_site_aniso_U_33
_atom_site_aniso_U_23
_atom_site_aniso_U_13
_atom_site_aniso_U_12
Bi1 0.02627(10) 0.02879(11) 0.02610(10) -0.00634(8) -0.00052(8) -0.01337(8)
Bi2 0.02938(11) 0.02778(11) 0.02973(11) -0.00829(8) -0.00012(8) -0.00930(8)
O1 0.0312(19) 0.0287(19) 0.0353(19) -0.0086(15) -0.0048(16) -0.0124(15)
C1 0.026(3) 0.027(3) 0.029(3) -0.007(2) 0.005(2) -0.014(2)
C2 0.029(3) 0.028(3) 0.034(3) -0.007(2) 0.001(2) -0.011(2)
C3 0.036(3) 0.039(3) 0.033(3) -0.011(2) 0.006(2) -0.017(3)
C4 0.043(3) 0.032(3) 0.043(3) -0.013(2) 0.018(3) -0.023(3)
C5 0.032(3) 0.029(3) 0.046(3) 0.000(2) 0.008(2) -0.012(2)
C6 0.026(3) 0.039(3) 0.033(3) -0.002(2) 0.004(2) -0.017(2)
C7 0.025(2) 0.022(2) 0.022(2) 0.0041(19) -0.005(2) -0.0078(19)
C8 0.030(3) 0.031(3) 0.024(2) -0.004(2) -0.006(2) -0.011(2)
C9 0.030(3) 0.035(3) 0.032(3) 0.000(2) 0.005(2) -0.008(2)
C10 0.026(3) 0.036(3) 0.042(3) 0.002(2) 0.002(2) -0.010(2)
C11 0.032(3) 0.025(3) 0.044(3) -0.002(2) -0.007(2) -0.011(2)
C12 0.029(3) 0.027(3) 0.033(3) -0.001(2) 0.000(2) -0.011(2)
C13 0.037(3) 0.028(3) 0.027(3) -0.002(2) -0.004(2) -0.014(2)
C14 0.031(3) 0.029(3) 0.030(3) -0.001(2) -0.007(2) -0.016(2)
C15 0.034(3) 0.026(3) 0.033(3) -0.006(2) -0.005(2) -0.009(2)
C16 0.038(3) 0.030(3) 0.033(3) -0.006(2) -0.010(2) -0.008(2)
C17 0.025(3) 0.028(3) 0.031(3) -0.007(2) -0.003(2) -0.011(2)
C18 0.037(3) 0.028(3) 0.035(3) -0.007(2) -0.006(2) -0.005(2)
C19 0.037(3) 0.036(3) 0.030(3) -0.004(2) 0.002(2) -0.009(2)
C20 0.044(3) 0.042(3) 0.029(3) -0.005(2) -0.003(2) -0.021(3)
C21 0.044(3) 0.025(3) 0.035(3) -0.007(2) -0.006(3) -0.008(2)
C22 0.026(3) 0.025(3) 0.036(3) -0.014(2) -0.005(2) -0.003(2)
C23 0.031(3) 0.030(3) 0.025(2) -0.005(2) -0.003(2) -0.012(2)
C24 0.030(3) 0.038(3) 0.030(3) -0.007(2) -0.005(2) -0.011(2)
C25 0.046(3) 0.031(3) 0.033(3) -0.006(2) -0.003(3) -0.015(3)
C26 0.047(3) 0.038(3) 0.047(3) -0.013(3) -0.012(3) -0.019(3)
C27 0.055(4) 0.055(4) 0.114(7) -0.030(4) -0.052(5) -0.003(4)
C28 0.048(4) 0.042(4) 0.098(6) -0.026(4) -0.034(4) 0.000(3)

loop_
_atom_type_symbol
_atom_type_description
_atom_type_scat_dispersion_real
_atom_type_scat_dispersion_imag
_atom_type_scat_source
C C 0.0033 0.0016 'International Tables Vol C Tables 4.2.6.8 and 6.1.1.4'
H H 0.0000 0.0000 'International Tables Vol C Tables 4.2.6.8 and 6.1.1.4'
O O 0.0106 0.0060 'International Tables Vol C Tables 4.2.6.8 and 6.1.1.4'
Bi Bi -4.1077 10.2566 'International Tables Vol C Tables 4.2.6.8 and 6.1.1.4'

loop_
_geom_angle_atom_site_label_1
_geom_angle_atom_site_label_2
_geom_angle_atom_site_label_3
_geom_angle
C1 Bi1 C7 94.94(17)
C1 Bi1 C13 94.00(18)
C7 Bi1 C13 89.89(17)
C17 Bi2 C23 95.12(17)
C17 Bi2 C16 95.27(19)
C23 Bi2 C16 93.55(18)
C15 O1 C14 112.1(4)
C6 C1 C2 118.2(5)
C6 C1 Bi1 119.7(4)
C2 C1 Bi1 122.1(4)
C1 C2 C3 121.1(5)
C1 C2 H2 119.4
C3 C2 H2 119.4
C4 C3 C2 119.7(5)
C4 C3 H3 120.2
C2 C3 H3 120.2
C3 C4 C5 120.1(5)
C3 C4 H4 119.9
C5 C4 H4 119.9
C6 C5 C4 120.0(5)
C6 C5 H5 120.0
C4 C5 H5 120.0
C5 C6 C1 120.9(5)
C5 C6 H6 119.6
C1 C6 H6 119.6
C12 C7 C8 118.4(4)
C12 C7 Bi1 122.7(4)
C8 C7 Bi1 118.8(3)
C9 C8 C7 121.2(5)
C9 C8 H8 119.4
C7 C8 H8 119.4
C10 C9 C8 119.3(5)
C10 C9 H9 120.4
C8 C9 H9 120.4
C11 C10 C9 120.2(5)
C11 C10 H10 119.9
C9 C10 H10 119.9
C10 C11 C12 120.8(5)
C10 C11 H11 119.6
C12 C11 H11 119.6
C7 C12 C11 120.2(5)
C7 C12 H12 119.9
C11 C12 H12 119.9
C14 C13 Bi1 109.0(3)
C14 C13 H13A 109.9
Bi1 C13 H13A 109.9
C14 C13 H13B 109.9
Bi1 C13 H13B 109.9
H13A C13 H13B 108.3
O1 C14 C13 108.6(4)
O1 C14 H14A 110.0
C13 C14 H14A 110.0
O1 C14 H14B 110.0
C13 C14 H14B 110.0
H14A C14 H14B 108.4
O1 C15 C16 108.3(4)
O1 C15 H15A 110.0
C16 C15 H15A 110.0
O1 C15 H15B 110.0
C16 C15 H15B 110.0
H15A C15 H15B 108.4
C15 C16 Bi2 111.3(3)
C15 C16 H16A 109.4
Bi2 C16 H16A 109.4
C15 C16 H16B 109.4
Bi2 C16 H16B 109.4
H16A C16 H16B 108.0
C22 C17 C18 118.3(5)
C22 C17 Bi2 118.1(4)
C18 C17 Bi2 123.6(4)
C19 C18 C17 120.9(5)
C19 C18 H18 119.6
C17 C18 H18 119.6
C18 C19 C20 120.1(5)
C18 C19 H19 120.0
C20 C19 H19 120.0
C21 C20 C19 120.2(5)
C21 C20 H20 119.9
C19 C20 H20 119.9
C20 C21 C22 119.0(5)
C20 C21 H21 120.5
C22 C21 H21 120.5
C17 C22 C21 121.5(5)
C17 C22 H22 119.3
C21 C22 H22 119.3
C28 C23 C24 117.0(5)
C28 C23 Bi2 119.1(4)
C24 C23 Bi2 123.7(4)
C23 C24 C25 121.6(5)
C23 C24 H24 119.2
C25 C24 H24 119.2
C26 C25 C24 120.4(5)
C26 C25 H25 119.8
C24 C25 H25 119.8
C25 C26 C27 119.7(5)
C25 C26 H26 120.1
C27 C26 H26 120.1
C26 C27 C28 119.6(6)
C26 C27 H27 120.2
C28 C27 H27 120.2
C23 C28 C27 121.6(6)
C23 C28 H28 119.2
C27 C28 H28 119.2

loop_
_geom_bond_atom_site_label_1
_geom_bond_atom_site_label_2
_geom_bond_distance
Bi1 C1 2.254(5)
Bi1 C7 2.264(5)
Bi1 C13 2.280(5)
Bi2 C17 2.256(5)
Bi2 C23 2.258(5)
Bi2 C16 2.262(5)
O1 C15 1.421(6)
O1 C14 1.430(6)
C1 C6 1.394(7)
C1 C2 1.394(7)
C2 C3 1.397(7)
C2 H2 0.9500
C3 C4 1.376(8)
C3 H3 0.9500
C4 C5 1.390(8)
C4 H4 0.9500
C5 C6 1.389(7)
C5 H5 0.9500
C6 H6 0.9500
C7 C12 1.386(7)
C7 C8 1.399(7)
C8 C9 1.392(7)
C8 H8 0.9500
C9 C10 1.381(7)
C9 H9 0.9500
C10 C11 1.372(8)
C10 H10 0.9500
C11 C12 1.393(7)
C11 H11 0.9500
C12 H12 0.9500
C13 C14 1.499(7)
C13 H13A 0.9900
C13 H13B 0.9900
C14 H14A 0.9900
C14 H14B 0.9900
C15 C16 1.512(7)
C15 H15A 0.9900
C15 H15B 0.9900
C16 H16A 0.9900
C16 H16B 0.9900
C17 C22 1.386(7)
C17 C18 1.389(7)
C18 C19 1.384(7)
C18 H18 0.9500
C19 C20 1.384(8)
C19 H19 0.9500
C20 C21 1.383(8)
C20 H20 0.9500
C21 C22 1.396(7)
C21 H21 0.9500
C22 H22 0.9500
C23 C28 1.375(8)
C23 C24 1.387(7)
C24 C25 1.388(7)
C24 H24 0.9500
C25 C26 1.357(8)
C25 H25 0.9500
C26 C27 1.373(9)
C26 H26 0.9500
C27 C28 1.402(9)
C27 H27 0.9500
C28 H28 0.9500

loop_
_geom_contact_atom_site_label_1
_geom_contact_atom_site_label_2
_geom_contact_distance
O1 Bi1 3.203(3)
O1 Bi2 3.126(3)
